data_4331319
loop_
_publ_author_name
'Xiao-Yan Chen'
'George S. Goff'
'William C. Ewing'
'Brian L. Scott'
'Wolfgang Runde'

_publ_section_title
;
 Solid-State and Solution-State Coordination Chemistry of Lanthanide(III)
 Complexes with \a-Hydroxyisobutyric Acid
;
_journal_name_full 'Inorganic Chemistry'
_journal_page_first 13254
_journal_page_last 13263
_journal_paper_doi 10.1021/ic301775d
_journal_volume 51
_journal_year 2012
_chemical_formula_sum 'C8 H20 Ho N O12'
_chemical_formula_weight 487.18
_chemical_name_systematic
; 
 ? 
;
_space_group_IT_number 15
_symmetry_cell_setting monoclinic
_symmetry_space_group_name_Hall '-C 2yc'
_symmetry_space_group_name_H-M 'C 1 2/c 1'
_atom_sites_solution_hydrogens geom
_atom_sites_solution_primary direct
_atom_sites_solution_secondary difmap
_audit_creation_method SHELXL-97
_cell_angle_alpha 90.00
_cell_angle_beta 92.136(2)
_cell_angle_gamma 90.00
_cell_formula_units_Z 4
_cell_length_a 8.8084(16)
_cell_length_b 8.4031(15)
_cell_length_c 20.874(4)
_cell_measurement_temperature 120(1)
_cell_volume 1544.0(5)
_computing_cell_refinement 'SAINT+, v. 7.66a (Bruker AXS, 2009)'
_computing_data_collection 'APEX II, v. 7.0 (Bruker AXS, 2009)'
_computing_data_reduction 'SAINT+, v. 7.66a (Bruker AXS, 2009)'
_computing_molecular_graphics 'SHELXTL, v. 6.14, (Bruker AXS, 2000)'
_computing_publication_material 'SHELXTL, v. 6.14, (Bruker AXS, 2000)'
_computing_structure_refinement 'SHELXL-97 (Sheldrick, 1997)'
_computing_structure_solution 'SHELXS-97 (Sheldrick, 1990)'
_diffrn_ambient_temperature 120(1)
_diffrn_measured_fraction_theta_full 1.000
_diffrn_measured_fraction_theta_max 0.963
_diffrn_measurement_device_type 'Bruker D8 with APEXII CCD'
_diffrn_measurement_method '\w scans'
_diffrn_radiation_monochromator graphite
_diffrn_radiation_source 'fine-focus sealed tube'
_diffrn_radiation_type MoK\a
_diffrn_radiation_wavelength 0.71073
_diffrn_reflns_av_R_equivalents 0.0432
_diffrn_reflns_av_sigmaI/netI 0.0376
_diffrn_reflns_limit_h_max 11
_diffrn_reflns_limit_h_min -11
_diffrn_reflns_limit_k_max 10
_diffrn_reflns_limit_k_min -11
_diffrn_reflns_limit_l_max 27
_diffrn_reflns_limit_l_min -27
_diffrn_reflns_number 8316
_diffrn_reflns_theta_full 25.00
_diffrn_reflns_theta_max 28.25
_diffrn_reflns_theta_min 1.95
_diffrn_standards_decay_% 0
_diffrn_standards_interval_count 0
_diffrn_standards_interval_time 0
_diffrn_standards_number 0
_exptl_absorpt_coefficient_mu 5.185
_exptl_absorpt_correction_T_max 0.9034
_exptl_absorpt_correction_T_min 0.5750
_exptl_absorpt_correction_type multi-scan
_exptl_absorpt_process_details 'SADABS v. 1 (Sheldrick, 2008)'
_exptl_crystal_colour colorless
_exptl_crystal_density_diffrn 2.096
_exptl_crystal_description plate
_exptl_crystal_F_000 952
_exptl_crystal_size_max 0.12
_exptl_crystal_size_mid 0.06
_exptl_crystal_size_min 0.02
_refine_diff_density_max 3.003
_refine_diff_density_min -5.470
_refine_diff_density_rms 0.336
_refine_ls_extinction_method none
_refine_ls_goodness_of_fit_ref 2.566
_refine_ls_hydrogen_treatment mixed
_refine_ls_matrix_type full
_refine_ls_number_parameters 119
_refine_ls_number_reflns 1835
_refine_ls_number_restraints 0
_refine_ls_restrained_S_all 2.566
_refine_ls_R_factor_all 0.0548
_refine_ls_R_factor_gt 0.0525
_refine_ls_shift/su_max 0.000
_refine_ls_shift/su_mean 0.000
_refine_ls_structure_factor_coef Fsqd
_refine_ls_weighting_details 'calc w=1/[\s^2^(Fo^2^)+(0.0304P)^2^+0.0000P] where P=(Fo^2^+2Fc^2^)/3'
_refine_ls_weighting_scheme calc
_refine_ls_wR_factor_gt 0.1336
_refine_ls_wR_factor_ref 0.1339
_reflns_number_gt 1760
_reflns_number_total 1835
_reflns_threshold_expression >2sigma(I)
_cod_data_source_file ic301775d_si_001_8.cif
_cod_data_source_block apx1463
_cod_original_sg_symbol_H-M 'C 2/c'
_cod_database_code 4331319

loop_
_symmetry_equiv_pos_as_xyz
'x, y, z'
'-x, y, -z+1/2'
'x+1/2, y+1/2, z'
'-x+1/2, y+1/2, -z+1/2'
'-x, -y, -z'
'x, -y, z-1/2'
'-x+1/2, -y+1/2, -z'
'x+1/2, -y+1/2, z-1/2'

loop_
_atom_site_label
_atom_site_type_symbol
_atom_site_fract_x
_atom_site_fract_y
_atom_site_fract_z
_atom_site_U_iso_or_equiv
_atom_site_adp_type
_atom_site_occupancy
_atom_site_symmetry_multiplicity
_atom_site_calc_flag
_atom_site_refinement_flags
Ho1 Ho 0.0000 0.39925(6) 0.2500 0.00825(19) Uani 1 2 d S
N1 N 0.6733(16) 0.1780(17) 0.0228(7) 0.015(3) Uani 0.50 1 d P
O1 O -0.0090(7) 0.2634(7) 0.1496(3) 0.0156(13) Uani 1 1 d .
O2 O 0.1861(7) 0.2061(7) 0.2384(3) 0.0156(13) Uani 1 1 d .
O3 O 0.2889(7) -0.0016(7) 0.1892(3) 0.0143(13) Uani 1 1 d .
O4 O 0.1054(8) 0.5838(8) 0.1827(3) 0.0211(14) Uani 1 1 d .
O5 O 0.5793(9) 0.0862(9) 0.0515(4) 0.0312(17) Uani 1 1 d .
O6 O 0.6806(17) 0.185(2) -0.0378(7) 0.021(4) Uani 0.50 1 d P
O6' O 0.7631(18) 0.2668(18) 0.0545(7) 0.020(3) Uani 0.50 1 d P
C1 C 0.0863(10) 0.1313(9) 0.1335(4) 0.0127(17) Uani 1 1 d .
C2 C -0.0110(11) -0.0164(11) 0.1235(5) 0.021(2) Uani 1 1 d .
H2A H -0.0626 -0.0398 0.1621 0.031 Uiso 1 1 calc R
H2B H 0.0524 -0.1048 0.1129 0.031 Uiso 1 1 calc R
H2C H -0.0844 0.0019 0.0891 0.031 Uiso 1 1 calc R
C3 C 0.1718(11) 0.1717(12) 0.0743(5) 0.022(2) Uani 1 1 d .
H3A H 0.1030 0.1707 0.0375 0.033 Uiso 1 1 calc R
H3B H 0.2506 0.0945 0.0686 0.033 Uiso 1 1 calc R
H3C H 0.2162 0.2755 0.0790 0.033 Uiso 1 1 calc R
C4 C 0.1954(10) 0.1088(10) 0.1912(5) 0.0149(17) Uani 1 1 d .
H1 H -0.066(18) 0.26(2) 0.114(8) 0.080 Uiso 1 1 d .

loop_
_atom_site_aniso_label
_atom_site_aniso_U_11
_atom_site_aniso_U_22
_atom_site_aniso_U_33
_atom_site_aniso_U_23
_atom_site_aniso_U_13
_atom_site_aniso_U_12
Ho1 0.0084(3) 0.0090(3) 0.0072(3) 0.000 -0.00116(18) 0.000
N1 0.014(7) 0.013(7) 0.019(8) -0.005(6) -0.002(6) 0.007(6)
O1 0.019(3) 0.015(3) 0.013(3) -0.005(2) -0.005(2) 0.009(3)
O2 0.021(3) 0.016(3) 0.009(3) -0.002(2) -0.001(2) -0.001(3)
O3 0.013(3) 0.015(3) 0.015(3) -0.002(2) -0.002(2) 0.002(2)
O4 0.022(3) 0.025(4) 0.016(3) 0.005(3) -0.001(3) -0.012(3)
O5 0.034(4) 0.033(4) 0.026(4) -0.002(3) 0.000(3) -0.011(3)
O6 0.014(7) 0.037(10) 0.014(8) 0.007(7) 0.003(6) 0.002(7)
O6' 0.024(9) 0.025(8) 0.010(8) -0.005(6) -0.010(6) 0.005(7)
C1 0.012(4) 0.008(4) 0.018(5) -0.002(3) -0.001(3) 0.004(3)
C2 0.023(5) 0.018(5) 0.021(5) 0.002(4) -0.005(4) 0.001(4)
C3 0.024(5) 0.027(5) 0.016(5) 0.002(4) 0.002(4) 0.002(4)
C4 0.012(4) 0.012(4) 0.021(5) -0.002(4) -0.001(3) -0.006(4)

loop_
_atom_type_symbol
_atom_type_description
_atom_type_scat_dispersion_real
_atom_type_scat_dispersion_imag
_atom_type_scat_source
C C 0.0033 0.0016 'International Tables Vol C Tables 4.2.6.8 and 6.1.1.4'
H H 0.0000 0.0000 'International Tables Vol C Tables 4.2.6.8 and 6.1.1.4'
N N 0.0061 0.0033 'International Tables Vol C Tables 4.2.6.8 and 6.1.1.4'
O O 0.0106 0.0060 'International Tables Vol C Tables 4.2.6.8 and 6.1.1.4'
Ho Ho -0.2175 4.6783 'International Tables Vol C Tables 4.2.6.8 and 6.1.1.4'

loop_
_geom_angle_atom_site_label_1
_geom_angle_atom_site_label_2
_geom_angle_atom_site_label_3
_geom_angle
_geom_angle_site_symmetry_1
_geom_angle_site_symmetry_3
O4 Ho1 O4 95.7(3) . 2
O4 Ho1 O2 146.3(2) . 2
O4 Ho1 O2 96.0(2) 2 2
O4 Ho1 O2 96.0(2) . .
O4 Ho1 O2 146.3(2) 2 .
O2 Ho1 O2 91.5(3) 2 .
O4 Ho1 O3 76.4(2) . 4
O4 Ho1 O3 76.3(2) 2 4
O2 Ho1 O3 137.2(2) 2 4
O2 Ho1 O3 76.0(2) . 4
O4 Ho1 O3 76.3(2) . 3_455
O4 Ho1 O3 76.4(2) 2 3_455
O2 Ho1 O3 76.0(2) 2 3_455
O2 Ho1 O3 137.2(2) . 3_455
O3 Ho1 O3 138.7(3) 4 3_455
O4 Ho1 O1 77.8(2) . .
O4 Ho1 O1 148.7(2) 2 .
O2 Ho1 O1 75.9(2) 2 .
O2 Ho1 O1 64.9(2) . .
O3 Ho1 O1 129.8(2) 4 .
O3 Ho1 O1 72.4(2) 3_455 .
O4 Ho1 O1 148.7(2) . 2
O4 Ho1 O1 77.8(2) 2 2
O2 Ho1 O1 64.9(2) 2 2
O2 Ho1 O1 75.9(2) . 2
O3 Ho1 O1 72.4(2) 4 2
O3 Ho1 O1 129.8(2) 3_455 2
O1 Ho1 O1 122.8(3) . 2
O6' N1 O6 116.2(15) . .
O6' N1 O5 120.8(16) . .
O6 N1 O5 123.0(15) . .
O6' N1 O6 21.4(9) . 7_655
O6 N1 O6 94.8(13) . 7_655
O5 N1 O6 142.2(13) . 7_655
O6' N1 O6' 96.2(12) . 7_655
O6 N1 O6' 20.1(9) . 7_655
O5 N1 O6' 143.0(13) . 7_655
O6 N1 O6' 74.7(8) 7_655 7_655
C1 O1 Ho1 125.0(5) . .
C1 O1 H1 98(10) . .
Ho1 O1 H1 137(10) . .
C4 O2 Ho1 126.0(5) . .
C4 O3 Ho1 139.0(6) . 3_545
O6' O6 N1 124(3) 7_655 .
O6' O6 N1 38.5(18) 7_655 7_655
N1 O6 N1 85.2(13) . 7_655
O6 O6' N1 120(3) 7_655 .
O6 O6' N1 36.3(18) 7_655 7_655
N1 O6' N1 83.8(12) . 7_655
O1 C1 C3 109.3(7) . .
O1 C1 C2 109.4(7) . .
C3 C1 C2 111.5(8) . .
O1 C1 C4 105.5(7) . .
C3 C1 C4 110.8(7) . .
C2 C1 C4 110.1(7) . .
C1 C2 H2A 109.5 . .
C1 C2 H2B 109.5 . .
H2A C2 H2B 109.5 . .
C1 C2 H2C 109.5 . .
H2A C2 H2C 109.5 . .
H2B C2 H2C 109.5 . .
C1 C3 H3A 109.5 . .
C1 C3 H3B 109.5 . .
H3A C3 H3B 109.5 . .
C1 C3 H3C 109.5 . .
H3A C3 H3C 109.5 . .
H3B C3 H3C 109.5 . .
O3 C4 O2 124.1(8) . .
O3 C4 C1 117.8(8) . .
O2 C4 C1 118.1(7) . .

loop_
_geom_bond_atom_site_label_1
_geom_bond_atom_site_label_2
_geom_bond_distance
_geom_bond_site_symmetry_2
Ho1 O4 2.311(6) .
Ho1 O4 2.311(6) 2
Ho1 O2 2.326(6) 2
Ho1 O2 2.326(6) .
Ho1 O3 2.363(6) 4
Ho1 O3 2.363(6) 3_455
Ho1 O1 2.385(6) .
Ho1 O1 2.385(6) 2
N1 O6' 1.26(2) .
N1 O6 1.27(2) .
N1 O5 1.294(17) .
N1 O6 1.75(2) 7_655
N1 O6' 1.79(2) 7_655
O1 C1 1.439(10) .
O1 H1 0.88(17) .
O2 C4 1.286(10) .
O3 C4 1.243(10) .
O3 Ho1 2.363(6) 3_545
O6 O6' 0.738(16) 7_655
O6 N1 1.75(2) 7_655
O6' O6 0.738(16) 7_655
O6' N1 1.79(2) 7_655
C1 C3 1.511(13) .
C1 C2 1.518(12) .
C1 C4 1.523(12) .
C2 H2A 0.9600 .
C2 H2B 0.9600 .
C2 H2C 0.9600 .
C3 H3A 0.9600 .
C3 H3B 0.9600 .
C3 H3C 0.9600 .
